data_4300313
loop_
_publ_author_name
'Gemmill, William R.'
'Smith, Mark D.'
'Prozorov, Ruslan'
'zur Loye, Hans-Conrad'

_publ_section_title
;
 Crystal Growth and Magnetic Properties of Lanthanide-Containing Osmium
 Double Perovskites, Ln2NaOsO6 (Ln = La, Pr, Nd)
;
_journal_coden_ASTM INOCAJ
_journal_issue 8
_journal_name_full 'Inorganic Chemistry'
_journal_page_first 2639
_journal_page_last 2646
_journal_paper_doi 10.1021/ic048637x
_journal_volume 44
_journal_year 2005
_chemical_formula_moiety 'Na Nd2 O6 Os'
_chemical_formula_sum 'Na Nd2 O6 Os'
_chemical_formula_weight 597.67
_space_group_IT_number 14
_symmetry_cell_setting monoclinic
_symmetry_space_group_name_Hall '-P 2yn'
_symmetry_space_group_name_H-M 'P 1 21/n 1'
_cell_angle_alpha 90.00
_cell_angle_beta 90.9870(10)
_cell_angle_gamma 90.00
_cell_formula_units_Z 2
_cell_length_a 5.5162(2)
_cell_length_b 5.9189(2)
_cell_length_c 7.9293(3)
_cell_measurement_temperature 294(1)
_cell_volume 258.852(16)
_diffrn_ambient_temperature 293(2)
_exptl_crystal_density_diffrn 7.668
_cod_duplicate_entry 4300902
_cod_depositor_comments
;
The following automatic conversions were performed:
'_symmetry_cell_setting' value 'Monoclinic' changed to 'monoclinic'
according to '/home/saulius/struct/CIF-dictionaries/cif_core.dic'
dictionary named 'cif_core.dic' version 2.4.1 from 2010-06-29.

Automatic conversion script
Id: cif_fix_enum 1527 2010-12-29 10:47:43Z saulius 
;
_cod_original_sg_symbol_H-M 'P 21/n'
_cod_database_code 4300313

loop_
_symmetry_equiv_pos_as_xyz
'x, y, z'
'-x+1/2, y+1/2, -z+1/2'
'-x, -y, -z'
'x-1/2, -y-1/2, z-1/2'

loop_
_atom_site_label
_atom_site_type_symbol
_atom_site_fract_x
_atom_site_fract_y
_atom_site_fract_z
_atom_site_U_iso_or_equiv
_atom_site_adp_type
_atom_site_occupancy
_atom_site_symmetry_multiplicity
_atom_site_calc_flag
_atom_site_refinement_flags
_atom_site_disorder_assembly
_atom_site_disorder_group
Nd1 Nd 0.48048(5) 0.06998(5) 0.25299(3) 0.00635(8) Uani 1 1 d . . .
Na1 Na 0.0000 0.0000 0.0000 0.0086(6) Uani 1 2 d S . .
Os1 Os 0.5000 0.5000 0.0000 0.00422(7) Uani 1 2 d S . .
O1 O 0.2070(7) 0.3274(7) 0.0514(5) 0.0088(7) Uani 1 1 d . . .
O2 O 0.6181(7) 0.4487(7) 0.2309(5) 0.0070(6) Uani 1 1 d . . .
O3 O 0.3373(7) 0.7805(7) 0.0680(5) 0.0094(7) Uani 1 1 d . . .

loop_
_atom_site_aniso_label
_atom_site_aniso_U_11
_atom_site_aniso_U_22
_atom_site_aniso_U_33
_atom_site_aniso_U_23
_atom_site_aniso_U_13
_atom_site_aniso_U_12
Nd1 0.00682(12) 0.00526(13) 0.00697(13) 0.00023(9) 0.00044(8) -0.00039(8)
Na1 0.0080(13) 0.0108(15) 0.0069(14) 0.0008(12) -0.0002(10) -0.0018(10)
Os1 0.00426(11) 0.00401(13) 0.00439(12) 0.00010(9) 0.00047(8) -0.00007(7)
O1 0.0099(15) 0.0072(18) 0.0094(17) -0.0014(13) 0.0007(12) -0.0021(12)
O2 0.0086(15) 0.0071(16) 0.0053(15) 0.0014(13) 0.0000(12) -0.0026(12)
O3 0.0123(16) 0.0076(17) 0.0083(17) -0.0015(14) -0.0009(13) 0.0011(13)

loop_
_geom_bond_atom_site_label_1
_geom_bond_atom_site_label_2
_geom_bond_distance
_geom_bond_site_symmetry_2
_geom_bond_publ_flag
Nd1 O2 2.329(4) 2_645 ?
Nd1 O1 2.365(4) 2_545 ?
Nd1 O2 2.374(4) . ?
Nd1 O3 2.382(4) 1_545 ?
Nd1 O3 2.593(4) 2_545 ?
Nd1 O1 2.659(4) . ?
Nd1 O1 2.725(4) 4_666 ?
Nd1 O3 2.891(4) 3_665 ?
Nd1 Na1 3.2122(3) 2 ?
Nd1 Os1 3.2437(3) . ?
Nd1 Na1 3.3223(3) . ?
Nd1 Os1 3.3483(3) 2_545 ?
Na1 O2 2.262(4) 4_565 ?
Na1 O2 2.262(4) 2_545 ?
Na1 O1 2.282(4) . ?
Na1 O1 2.282(4) 3 ?
Na1 O3 2.325(4) 3_565 ?
Na1 O3 2.325(4) 1_545 ?
Na1 Nd1 3.2122(3) 2_545 ?
Na1 Nd1 3.2122(3) 4_565 ?
Na1 Nd1 3.3223(3) 3 ?
Na1 Nd1 3.5506(3) 3_655 ?
Na1 Nd1 3.5506(3) 1_455 ?
Os1 O2 1.957(4) 3_665 ?
Os1 O2 1.957(4) . ?
Os1 O1 1.961(4) 3_665 ?
Os1 O1 1.961(4) . ?
Os1 O3 1.967(4) . ?
Os1 O3 1.967(4) 3_665 ?
Os1 Nd1 3.2437(3) 3_665 ?
Os1 Nd1 3.3483(3) 2 ?
Os1 Nd1 3.3483(3) 4_665 ?
Os1 Nd1 3.4680(3) 2_655 ?
Os1 Nd1 3.4680(3) 4_565 ?
O1 Nd1 2.365(4) 2 ?
O1 Nd1 2.725(4) 4_565 ?
O2 Na1 2.262(4) 2 ?
O2 Nd1 2.329(4) 2_655 ?
O3 Na1 2.325(4) 1_565 ?
O3 Nd1 2.382(4) 1_565 ?
O3 Nd1 2.593(4) 2 ?
O3 Nd1 2.891(4) 3_665 ?
